data_4305609
loop_
_publ_author_name
'Man-Li Cao'
'Hong-Guo Hao'
'Wei-Xiong Zhang'
'Bao-Hui Ye'

_publ_section_title
;
Assembly of a Cubic Nanocage Co8L12 and a Hydrogen-Bonded 3D NbO Net Based
on the [(HCO3)2]2- Synthon and Water
;
_journal_name_full 'Inorganic Chemistry'
_journal_page_first 8126
_journal_page_last 8133
_journal_paper_doi 10.1021/ic800585d
_journal_volume 47
_journal_year 2008
_chemical_formula_sum 'C156 H132 Co9 N66 O48'
_chemical_formula_weight 4229.65
_chemical_name_systematic
; 
 ? 
;
_space_group_IT_number 2
_symmetry_cell_setting triclinic
_symmetry_space_group_name_Hall '-P 1'
_symmetry_space_group_name_H-M 'P -1'
_atom_sites_solution_hydrogens geom
_atom_sites_solution_primary direct
_atom_sites_solution_secondary difmap
_audit_creation_method SHELXL-97
_cell_angle_alpha 62.854(2)
_cell_angle_beta 60.600(2)
_cell_angle_gamma 88.026(2)
_cell_formula_units_Z 1
_cell_length_a 17.9222(19)
_cell_length_b 17.986(2)
_cell_length_c 18.0799(19)
_cell_measurement_reflns_used 16903
_cell_measurement_temperature 293(2)
_cell_measurement_theta_max 26.00
_cell_measurement_theta_min 1.63
_cell_volume 4381.1(8)
_computing_structure_refinement 'SHELXL-97 (Sheldrick, 1997)'
_computing_structure_solution 'SHELXS-97 (Sheldrick, 1990)'
_diffrn_ambient_temperature 293(2)
_diffrn_measured_fraction_theta_full 0.982
_diffrn_measured_fraction_theta_max 0.982
_diffrn_measurement_device_type 'Bruker Smart Apex CCD area detector'
_diffrn_measurement_method 'phi and omega scans'
_diffrn_radiation_monochromator graphite
_diffrn_radiation_source 'fine-focus sealed tube'
_diffrn_radiation_type MoK\a
_diffrn_radiation_wavelength 0.71073
_diffrn_reflns_av_R_equivalents 0.0402
_diffrn_reflns_av_sigmaI/netI 0.1152
_diffrn_reflns_limit_h_max 22
_diffrn_reflns_limit_h_min -9
_diffrn_reflns_limit_k_max 22
_diffrn_reflns_limit_k_min -21
_diffrn_reflns_limit_l_max 22
_diffrn_reflns_limit_l_min -21
_diffrn_reflns_number 19834
_diffrn_reflns_theta_full 26.00
_diffrn_reflns_theta_max 26.00
_diffrn_reflns_theta_min 1.63
_diffrn_standards_decay_% 0
_exptl_absorpt_coefficient_mu 0.932
_exptl_absorpt_correction_T_max 0.9242
_exptl_absorpt_correction_T_min 0.8385
_exptl_absorpt_correction_type multi-scan
_exptl_crystal_colour red
_exptl_crystal_density_diffrn 1.603
_exptl_crystal_density_method 'not measured'
_exptl_crystal_description block
_exptl_crystal_F_000 2157
_exptl_crystal_size_max 0.20
_exptl_crystal_size_mid 0.17
_exptl_crystal_size_min 0.09
_refine_diff_density_max 0.717
_refine_diff_density_min -0.490
_refine_diff_density_rms 0.099
_refine_ls_extinction_method none
_refine_ls_goodness_of_fit_ref 1.012
_refine_ls_hydrogen_treatment constr
_refine_ls_matrix_type full
_refine_ls_number_parameters 1248
_refine_ls_number_reflns 16906
_refine_ls_number_restraints 8
_refine_ls_restrained_S_all 1.012
_refine_ls_R_factor_all 0.1397
_refine_ls_R_factor_gt 0.0846
_refine_ls_shift/su_max 0.001
_refine_ls_shift/su_mean 0.000
_refine_ls_structure_factor_coef Fsqd
_refine_ls_weighting_details 'calc w=1/[\s^2^(Fo^2^)+(0.0993P)^2^+3.6029P] where P=(Fo^2^+2Fc^2^)/3'
_refine_ls_weighting_scheme calc
_refine_ls_wR_factor_gt 0.1922
_refine_ls_wR_factor_ref 0.2279
_reflns_number_gt 9497
_reflns_number_total 16906
_reflns_threshold_expression >2sigma(I)
_cod_data_source_file ic800585d_si_003.cif
_cod_data_source_block 1
_cod_original_cell_volume 4381.2(8)
_cod_database_code 4305609

loop_
_symmetry_equiv_pos_as_xyz
'x, y, z'
'-x, -y, -z'

loop_
_atom_site_label
_atom_site_type_symbol
_atom_site_fract_x
_atom_site_fract_y
_atom_site_fract_z
_atom_site_U_iso_or_equiv
_atom_site_adp_type
_atom_site_occupancy
_atom_site_symmetry_multiplicity
_atom_site_calc_flag
_atom_site_refinement_flags
_atom_site_disorder_assembly
_atom_site_disorder_group
Co1 Co 0.33261(6) 0.38356(6) 0.37531(7) 0.0344(2) Uani 1 1 d . . .
Co2 Co 0.72327(6) 0.61985(6) 0.10225(7) 0.0363(2) Uani 1 1 d . . .
Co3 Co 0.79780(6) 0.37939(6) 0.43530(7) 0.0362(2) Uani 1 1 d . . .
Co4 Co 0.40708(6) 0.14640(6) 0.70455(7) 0.0388(3) Uani 1 1 d . . .
Co5 Co 0.5000 0.5000 0.5000 0.0436(4) Uani 1 2 d S . .
C1 C 0.0151(5) 0.5521(5) 0.7587(6) 0.052(2) Uani 1 1 d . . .
H1A H 0.0212 0.6105 0.7452 0.062 Uiso 1 1 d R . .
C2 C -0.0547(5) 0.4891(6) 0.8478(6) 0.057(2) Uani 1 1 d . . .
H2A H -0.0965 0.5036 0.8951 0.069 Uiso 1 1 d R . .
C3 C -0.0640(5) 0.4054(6) 0.8666(6) 0.058(2) Uani 1 1 d . . .
H3A H -0.1110 0.3599 0.9289 0.070 Uiso 1 1 d R . .
C4 C -0.0034(4) 0.3875(5) 0.7953(5) 0.0457(19) Uani 1 1 d . . .
H4A H -0.0084 0.3302 0.8055 0.055 Uiso 1 1 d R . .
C5 C 0.0643(4) 0.4543(5) 0.7087(5) 0.0366(16) Uani 1 1 d . . .
C6 C 0.1323(4) 0.4410(4) 0.6279(5) 0.0333(15) Uani 1 1 d . . .
C7 C 0.2617(4) 0.4971(4) 0.4751(5) 0.0319(15) Uani 1 1 d . . .
C8 C 0.1786(4) 0.3582(4) 0.5602(5) 0.0332(15) Uani 1 1 d . . .
C9 C 0.1631(4) 0.2770(4) 0.5636(5) 0.0396(17) Uani 1 1 d . . .
C10 C 0.0966(5) 0.2057(5) 0.6438(6) 0.053(2) Uani 1 1 d . . .
H10A H 0.0575 0.2066 0.7032 0.064 Uiso 1 1 d R . .
C11 C 0.0862(6) 0.1334(5) 0.6384(7) 0.065(2) Uani 1 1 d . . .
H11A H 0.0398 0.0832 0.6942 0.078 Uiso 1 1 d R . .
C12 C 0.1427(6) 0.1337(6) 0.5525(7) 0.070(3) Uani 1 1 d . . .
H12A H 0.1366 0.0836 0.5477 0.084 Uiso 1 1 d R . .
C13 C 0.2075(5) 0.2065(5) 0.4746(6) 0.055(2) Uani 1 1 d . . .
H13A H 0.2466 0.2073 0.4141 0.066 Uiso 1 1 d R . .
C14 C 0.1920(5) 0.4509(5) 0.3229(6) 0.049(2) Uani 1 1 d . . .
H14A H 0.1567 0.3927 0.3693 0.059 Uiso 1 1 d R . .
C15 C 0.1562(5) 0.5146(6) 0.2847(6) 0.056(2) Uani 1 1 d . . .
H15A H 0.0951 0.5012 0.3062 0.067 Uiso 1 1 d R . .
C16 C 0.2067(5) 0.5972(6) 0.2161(6) 0.055(2) Uani 1 1 d . . .
H16A H 0.1826 0.6417 0.1868 0.066 Uiso 1 1 d R . .
C17 C 0.2940(5) 0.6143(5) 0.1891(5) 0.0462(18) Uani 1 1 d . . .
H17A H 0.3315 0.6714 0.1420 0.055 Uiso 1 1 d R . .
C18 C 0.3256(4) 0.5482(5) 0.2319(5) 0.0384(17) Uani 1 1 d . . .
C19 C 0.4175(4) 0.5609(4) 0.2067(5) 0.0354(16) Uani 1 1 d . . .
C20 C 0.5254(4) 0.5055(4) 0.2348(5) 0.0338(15) Uani 1 1 d . . .
C21 C 0.5558(5) 0.6427(4) 0.1083(5) 0.0367(16) Uani 1 1 d . . .
C22 C 0.6219(5) 0.7230(5) 0.0185(5) 0.0427(18) Uani 1 1 d . . .
C23 C 0.5998(6) 0.7878(5) -0.0387(6) 0.059(2) Uani 1 1 d . . .
H23A H 0.5393 0.7834 -0.0207 0.071 Uiso 1 1 d R . .
C24 C 0.6652(6) 0.8591(6) -0.1232(7) 0.072(3) Uani 1 1 d . . .
H24A H 0.6513 0.9056 -0.1647 0.086 Uiso 1 1 d R . .
C25 C 0.7510(7) 0.8615(6) -0.1470(7) 0.078(3) Uani 1 1 d . . .
H25A H 0.7982 0.9100 -0.2051 0.093 Uiso 1 1 d R . .
C26 C 0.7683(6) 0.7928(6) -0.0850(6) 0.069(3) Uani 1 1 d . . .
H26A H 0.8282 0.7952 -0.1013 0.083 Uiso 1 1 d R . .
C27 C 0.7230(5) 0.5522(6) -0.0304(6) 0.051(2) Uani 1 1 d . . .
H27A H 0.7247 0.6103 -0.0722 0.061 Uiso 1 1 d R . .
C28 C 0.7104(6) 0.4886(6) -0.0490(6) 0.060(2) Uani 1 1 d . . .
H28A H 0.7042 0.5024 -0.1034 0.072 Uiso 1 1 d R . .
C29 C 0.7090(5) 0.4068(6) 0.0097(6) 0.055(2) Uani 1 1 d . . .
H29A H 0.7005 0.3618 -0.0022 0.066 Uiso 1 1 d R . .
C30 C 0.7191(5) 0.3887(5) 0.0867(5) 0.0490(19) Uani 1 1 d . . .
H30A H 0.7187 0.3316 0.1292 0.059 Uiso 1 1 d R . .
C31 C 0.7302(4) 0.4553(5) 0.1007(5) 0.0389(17) Uani 1 1 d . . .
C32 C 0.7438(4) 0.4413(5) 0.1807(5) 0.0349(16) Uani 1 1 d . . .
C33 C 0.7606(4) 0.4952(5) 0.2672(5) 0.0344(16) Uani 1 1 d . . .
C34 C 0.7702(4) 0.3562(5) 0.2976(5) 0.0388(17) Uani 1 1 d . . .
C35 C 0.7931(5) 0.2752(5) 0.3478(5) 0.0398(17) Uani 1 1 d . . .
C36 C 0.7918(5) 0.2090(5) 0.3307(6) 0.054(2) Uani 1 1 d . . .
H36A H 0.7720 0.2118 0.2891 0.065 Uiso 1 1 d R . .
C37 C 0.8189(6) 0.1388(5) 0.3749(7) 0.069(3) Uani 1 1 d . . .
H37A H 0.8205 0.0920 0.3626 0.083 Uiso 1 1 d R . .
C38 C 0.8449(6) 0.1376(6) 0.4361(7) 0.071(3) Uani 1 1 d . . .
H38A H 0.8641 0.0893 0.4679 0.085 Uiso 1 1 d R . .
C39 C 0.8427(6) 0.2059(5) 0.4509(7) 0.062(2) Uani 1 1 d . . .
H39A H 0.8596 0.2046 0.4943 0.075 Uiso 1 1 d R . .
C40 C 0.9132(6) 0.3500(6) 0.5258(7) 0.067(3) Uani 1 1 d . . .
H40A H 0.9608 0.3862 0.4589 0.081 Uiso 1 1 d R . .
C41 C 0.9302(7) 0.3204(6) 0.5991(8) 0.074(3) Uani 1 1 d . . .
H41A H 0.9881 0.3373 0.5846 0.088 Uiso 1 1 d R . .
C42 C 0.8630(7) 0.2678(6) 0.6929(8) 0.073(3) Uani 1 1 d . . .
H42A H 0.8738 0.2453 0.7452 0.088 Uiso 1 1 d R . .
C43 C 0.7789(6) 0.2453(5) 0.7129(6) 0.057(2) Uani 1 1 d . . .
H43A H 0.7299 0.2097 0.7792 0.069 Uiso 1 1 d R . .
C44 C 0.7673(5) 0.2772(5) 0.6358(6) 0.0424(18) Uani 1 1 d . . .
C45 C 0.6821(5) 0.2552(4) 0.6475(5) 0.0381(16) Uani 1 1 d . . .
C46 C 0.6033(4) 0.2611(4) 0.5757(5) 0.0358(16) Uani 1 1 d . . .
C47 C 0.5427(4) 0.1762(5) 0.7438(5) 0.0384(17) Uani 1 1 d . . .
C48 C 0.4670(5) 0.1101(5) 0.8415(5) 0.0454(19) Uani 1 1 d . . .
C49 C 0.4650(6) 0.0851(6) 0.9267(6) 0.062(2) Uani 1 1 d . . .
H49A H 0.5122 0.1111 0.9249 0.074 Uiso 1 1 d R . .
C50 C 0.3930(6) 0.0230(7) 1.0138(7) 0.077(3) Uani 1 1 d . . .
H50A H 0.3880 0.0046 1.0753 0.092 Uiso 1 1 d R . .
C51 C 0.3276(6) -0.0135(7) 1.0141(7) 0.081(3) Uani 1 1 d . . .
H51A H 0.2781 -0.0587 1.0738 0.098 Uiso 1 1 d R . .
C52 C 0.3343(6) 0.0140(6) 0.9258(6) 0.070(3) Uani 1 1 d . . .
H52A H 0.2885 -0.0104 0.9244 0.084 Uiso 1 1 d R . .
C65 C 0.0736(5) 0.3532(6) 1.0357(6) 0.061(2) Uani 1 1 d . . .
H65A H 0.0918 0.3901 1.0520 0.073 Uiso 1 1 d R . .
C64 C -0.0151(6) 0.3248(6) 1.0759(7) 0.074(3) Uani 1 1 d . . .
H64 H -0.0582 0.3427 1.1187 0.089 Uiso 1 1 d R . .
C63 C -0.0407(5) 0.2706(6) 1.0539(7) 0.066(3) Uani 1 1 d . . .
H63A H -0.1022 0.2493 1.0818 0.080 Uiso 1 1 d R . .
C62 C 0.0233(5) 0.2475(5) 0.9910(6) 0.052(2) Uani 1 1 d . . .
H62 H 0.0077 0.2100 0.9737 0.063 Uiso 1 1 d R . .
C61 C 0.1114(4) 0.2788(5) 0.9531(5) 0.0400(17) Uani 1 1 d . . .
C60 C 0.1861(5) 0.2558(4) 0.8866(5) 0.0396(17) Uani 1 1 d . . .
C59 C 0.3342(4) 0.2627(4) 0.8036(5) 0.0346(16) Uani 1 1 d . . .
C58 C 0.2304(5) 0.1720(4) 0.8199(5) 0.0408(17) Uani 1 1 d . . .
C57 C 0.2100(5) 0.1015(5) 0.8070(5) 0.0418(17) Uani 1 1 d . . .
C56 C 0.1248(5) 0.0637(5) 0.8450(6) 0.056(2) Uani 1 1 d . . .
H56A H 0.0769 0.0859 0.8763 0.067 Uiso 1 1 d R . .
C55 C 0.1095(6) -0.0060(6) 0.8374(7) 0.071(3) Uani 1 1 d . . .
H55A H 0.0501 -0.0359 0.8677 0.085 Uiso 1 1 d R . .
C54 C 0.1803(6) -0.0328(6) 0.7872(7) 0.066(2) Uani 1 1 d . . .
H54A H 0.1717 -0.0795 0.7778 0.079 Uiso 1 1 d R . .
C53 C 0.2648(6) 0.0093(5) 0.7507(6) 0.060(2) Uani 1 1 d . . .
H53A H 0.3145 -0.0101 0.7174 0.072 Uiso 1 1 d R . .
C66 C 0.5202(6) 0.0118(5) 0.6754(7) 0.060(2) Uani 1 1 d . . .
H66A H 0.5002 -0.0124 0.7435 0.072 Uiso 1 1 d R . .
C67 C 0.5815(6) -0.0205(6) 0.6224(8) 0.070(3) Uani 1 1 d . . .
H67A H 0.6072 -0.0632 0.6514 0.085 Uiso 1 1 d R . .
C68 C 0.6050(6) 0.0111(6) 0.5282(8) 0.071(3) Uani 1 1 d . . .
H68A H 0.6458 -0.0120 0.4904 0.085 Uiso 1 1 d R . .
C69 C 0.5709(5) 0.0740(5) 0.4878(7) 0.059(2) Uani 1 1 d . . .
H69A H 0.5875 0.0970 0.4209 0.071 Uiso 1 1 d R . .
C70 C 0.5119(5) 0.1058(4) 0.5436(6) 0.0430(18) Uani 1 1 d . . .
C71 C 0.4699(4) 0.1740(4) 0.5058(5) 0.0393(17) Uani 1 1 d . . .
C72 C 0.3760(4) 0.2618(4) 0.5342(5) 0.0360(16) Uani 1 1 d . . .
C73 C 0.4426(4) 0.2570(4) 0.3911(5) 0.0383(17) Uani 1 1 d . . .
C74 C 0.4496(5) 0.2829(5) 0.2965(5) 0.0421(17) Uani 1 1 d . . .
C75 C 0.5017(5) 0.2518(5) 0.2358(6) 0.056(2) Uani 1 1 d . . .
H75A H 0.5363 0.2134 0.2529 0.067 Uiso 1 1 d R . .
C76 C 0.5027(6) 0.2764(6) 0.1503(6) 0.068(3) Uani 1 1 d . . .
H76A H 0.5378 0.2557 0.1067 0.081 Uiso 1 1 d R . .
C77 C 0.4512(7) 0.3308(6) 0.1297(7) 0.070(3) Uani 1 1 d . . .
H77A H 0.4511 0.3498 0.0708 0.084 Uiso 1 1 d R . .
C78 C 0.4009(6) 0.3590(6) 0.1934(6) 0.061(2) Uani 1 1 d . . .
H78A H 0.3651 0.3970 0.1786 0.073 Uiso 1 1 d R . .
N1 N 0.0746(3) 0.5364(4) 0.6892(4) 0.0380(14) Uani 1 1 d . . .
N2 N 0.2013(3) 0.5072(3) 0.5540(4) 0.0338(13) Uani 1 1 d . . .
N3 N 0.1153(4) 0.3651(4) 0.6360(4) 0.0394(14) Uani 1 1 d . . .
N4 N 0.2515(3) 0.4184(3) 0.4822(4) 0.0338(13) Uani 1 1 d . . .
N5 N 0.2182(4) 0.2769(4) 0.4784(4) 0.0428(15) Uani 1 1 d . . .
N6 N 0.2754(4) 0.4669(4) 0.2974(4) 0.0418(14) Uani 1 1 d . . .
N7 N 0.4381(3) 0.4962(3) 0.2620(4) 0.0332(13) Uani 1 1 d . . .
N8 N 0.4737(4) 0.6358(4) 0.1275(4) 0.0398(14) Uani 1 1 d . . .
N9 N 0.5851(3) 0.5848(4) 0.1579(4) 0.0349(13) Uani 1 1 d . . .
N10 N 0.7061(4) 0.7243(4) -0.0038(4) 0.0469(16) Uani 1 1 d . . .
N11 N 0.7318(4) 0.5357(4) 0.0446(4) 0.0419(15) Uani 1 1 d . . .
N12 N 0.7429(3) 0.5063(4) 0.1960(4) 0.0346(13) Uani 1 1 d . . .
N13 N 0.7584(4) 0.3653(4) 0.2272(4) 0.0410(14) Uani 1 1 d . . .
N14 N 0.7697(3) 0.4151(3) 0.3227(4) 0.0344(13) Uani 1 1 d . . .
N15 N 0.8180(4) 0.2755(4) 0.4066(4) 0.0431(15) Uani 1 1 d . . .
N16 N 0.8339(4) 0.3297(4) 0.5424(5) 0.0473(16) Uani 1 1 d . . .
N17 N 0.6789(4) 0.2900(3) 0.5675(4) 0.0355(13) Uani 1 1 d . . .
N18 N 0.6162(4) 0.1983(4) 0.7386(5) 0.0484(16) Uani 1 1 d . . .
N19 N 0.5314(4) 0.2031(4) 0.6698(4) 0.0374(14) Uani 1 1 d . . .
N20 N 0.4028(4) 0.0753(4) 0.8409(4) 0.0487(16) Uani 1 1 d . . .
N25 N 0.1367(4) 0.3316(4) 0.9742(4) 0.0481(16) Uani 1 1 d . . .
N24 N 0.2658(3) 0.2907(4) 0.8556(4) 0.0366(13) Uani 1 1 d . . .
N23 N 0.1625(4) 0.1972(4) 0.8714(4) 0.0454(15) Uani 1 1 d . . .
N22 N 0.3155(4) 0.2030(3) 0.7819(4) 0.0362(13) Uani 1 1 d . . .
N21 N 0.2799(4) 0.0753(4) 0.7599(4) 0.0435(15) Uani 1 1 d . . .
N26 N 0.4854(4) 0.0746(4) 0.6388(5) 0.0474(16) Uani 1 1 d . . .
N27 N 0.4200(3) 0.2026(3) 0.5657(4) 0.0372(14) Uani 1 1 d . . .
N28 N 0.4829(4) 0.1970(4) 0.4193(5) 0.0443(15) Uani 1 1 d . . .
N29 N 0.3920(3) 0.2930(3) 0.4410(4) 0.0351(13) Uani 1 1 d . . .
N30 N 0.3988(4) 0.3355(4) 0.2760(4) 0.0451(15) Uani 1 1 d . . .
N31 N 0.108(2) 0.2679(10) 0.298(2) 0.60(5) Uiso 1 1 d D . .
N32 N 0.2947(12) -0.1784(7) 0.8644(11) 0.165(9) Uani 1 1 d D . .
N33 N 0.1105(7) -0.0075(10) 1.1281(10) 0.119(4) Uani 1 1 d . . .
O1 O 0.3226(3) 0.5582(3) 0.4004(3) 0.0407(12) Uani 1 1 d . . .
O2 O 0.5513(3) 0.4447(3) 0.2760(3) 0.0402(12) Uani 1 1 d . . .
O3 O 0.7696(3) 0.5555(3) 0.2788(3) 0.0403(12) Uani 1 1 d . . .
O4 O 0.6007(3) 0.2825(3) 0.5023(3) 0.0421(12) Uani 1 1 d . . .
O5 O 0.4105(3) 0.2859(3) 0.7800(4) 0.0450(12) Uani 1 1 d . . .
O6 O 0.3212(3) 0.2856(3) 0.5897(3) 0.0420(12) Uani 1 1 d . . .
O7 O 0.1859(18) 0.2797(13) 0.2676(12) 0.340(13) Uani 1 1 d D . .
O8 O 0.0840(12) 0.2796(12) 0.2419(13) 0.305(11) Uani 1 1 d D . .
O9 O 0.0664(15) 0.245(2) 0.384(2) 0.73(4) Uani 1 1 d D . .
O10 O 0.2236(8) -0.2160(7) 0.9432(9) 0.188(7) Uani 1 1 d D . .
O11 O 0.3499(9) -0.1508(10) 0.8709(15) 0.227(9) Uani 1 1 d D . .
O12 O 0.3042(10) -0.1715(7) 0.7884(11) 0.183(5) Uani 1 1 d D . .
O13 O 0.1108(8) -0.0185(9) 1.0665(9) 0.162(5) Uani 1 1 d . . .
O14 O 0.1261(6) -0.0610(8) 1.1879(7) 0.162(5) Uani 1 1 d . . .
O15 O 0.0878(7) 0.0568(8) 1.1331(9) 0.151(4) Uani 1 1 d . . .
O2W O 0.6273(3) 0.5756(3) 0.4131(4) 0.0640(16) Uani 1 1 d . . .
H2WB H 0.6729 0.5583 0.3823 0.096 Uiso 1 1 d R . .
H2WA H 0.6543 0.6280 0.3938 0.096 Uiso 1 1 d R . .
O3W O 0.5420(4) 0.4227(4) 0.4380(4) 0.0679(17) Uani 1 1 d . . .
H3WA H 0.5720 0.3887 0.4513 0.102 Uiso 1 1 d R . .
H3WB H 0.5434 0.4365 0.3855 0.102 Uiso 1 1 d R . .
O1W O 0.4750(3) 0.5772(4) 0.3928(4) 0.0671(17) Uani 1 1 d . . .
H1WA H 0.4279 0.5748 0.3939 0.101 Uiso 1 1 d R . .
H1WB H 0.5152 0.6100 0.3361 0.101 Uiso 1 1 d R . .
O4W O 0.0090(9) 0.0736(11) 1.3020(17) 0.48(2) Uani 1 1 d . . .
H4WA H 0.0354 0.0676 1.2479 0.719 Uiso 1 1 d R . .
H4WB H -0.0435 0.0793 1.3287 0.719 Uiso 1 1 d R . .
O5W O 0.2865(17) -0.0498(13) 0.3046(16) 0.452(17) Uani 1 1 d . . .
H5WA H 0.2725 -0.0099 0.3179 0.677 Uiso 1 1 d R . .
H5WB H 0.3409 -0.0498 0.2801 0.677 Uiso 1 1 d R . .
O6W O 0.2292(14) 0.0963(12) 0.3594(11) 0.326(11) Uani 1 1 d . . .
H6WA H 0.2167 0.1442 0.3351 0.488 Uiso 1 1 d R . .
H6WB H 0.2692 0.1113 0.3658 0.488 Uiso 1 1 d R . .
O7W O 0.1260(12) -0.1898(7) 1.0998(8) 0.278(10) Uani 1 1 d . . .
H7WA H 0.1581 -0.2000 1.0465 0.416 Uiso 1 1 d R . .
H7WB H 0.1211 -0.1368 1.0894 0.416 Uiso 1 1 d R . .
O8W O 0.1109(14) -0.0894(10) 0.3677(14) 0.327(12) Uani 1 1 d . . .
H8WA H 0.1139 -0.0820 0.3163 0.490 Uiso 1 1 d R . .
H8WB H 0.1682 -0.0780 0.3483 0.490 Uiso 1 1 d R . .
O9W O 0.3799(17) -0.1742(15) 0.9885(18) 0.409(13) Uiso 1 1 d . . .
H9WA H 0.3275 -0.2035 1.0196 0.614 Uiso 1 1 d R . .
H9WB H 0.3883 -0.1732 1.0334 0.614 Uiso 1 1 d R . .

loop_
_atom_site_aniso_label
_atom_site_aniso_U_11
_atom_site_aniso_U_22
_atom_site_aniso_U_33
_atom_site_aniso_U_23
_atom_site_aniso_U_13
_atom_site_aniso_U_12
Co1 0.0321(5) 0.0385(5) 0.0294(5) -0.0170(5) -0.0143(4) 0.0052(4)
Co2 0.0294(5) 0.0431(6) 0.0333(6) -0.0187(5) -0.0150(4) 0.0047(4)
Co3 0.0327(5) 0.0433(6) 0.0371(6) -0.0224(5) -0.0198(5) 0.0096(4)
Co4 0.0359(5) 0.0382(5) 0.0382(6) -0.0160(5) -0.0202(5) 0.0086(4)
Co5 0.0388(8) 0.0518(9) 0.0436(9) -0.0256(8) -0.0230(7) 0.0118(7)
C1 0.041(4) 0.067(5) 0.058(5) -0.046(5) -0.020(4) 0.013(4)
C2 0.027(4) 0.090(7) 0.049(5) -0.047(5) -0.004(4) 0.003(4)
C3 0.045(5) 0.074(6) 0.045(5) -0.034(5) -0.014(4) 0.007(4)
C4 0.033(4) 0.058(5) 0.043(5) -0.027(4) -0.017(4) 0.014(4)
C5 0.027(3) 0.052(5) 0.033(4) -0.021(4) -0.018(3) 0.011(3)
C6 0.026(3) 0.043(4) 0.032(4) -0.018(3) -0.018(3) 0.012(3)
C7 0.027(3) 0.042(4) 0.032(4) -0.019(4) -0.019(3) 0.009(3)
C8 0.030(4) 0.035(4) 0.034(4) -0.015(3) -0.020(3) 0.012(3)
C9 0.032(4) 0.041(4) 0.043(5) -0.018(4) -0.020(4) 0.005(3)
C10 0.042(4) 0.048(5) 0.043(5) -0.018(4) -0.009(4) 0.000(4)
C11 0.052(5) 0.041(5) 0.061(6) -0.012(5) -0.014(5) -0.009(4)
C12 0.063(6) 0.054(5) 0.073(7) -0.034(5) -0.020(5) 0.001(5)
C13 0.056(5) 0.052(5) 0.059(6) -0.037(5) -0.023(5) 0.005(4)
C14 0.038(4) 0.059(5) 0.043(5) -0.018(4) -0.024(4) 0.002(4)
C15 0.034(4) 0.083(6) 0.054(5) -0.034(5) -0.027(4) 0.015(4)
C16 0.037(4) 0.070(6) 0.045(5) -0.024(5) -0.018(4) 0.015(4)
C17 0.042(4) 0.048(4) 0.044(5) -0.019(4) -0.024(4) 0.010(4)
C18 0.030(4) 0.058(5) 0.041(4) -0.034(4) -0.020(4) 0.016(4)
C19 0.031(4) 0.040(4) 0.031(4) -0.020(4) -0.012(3) 0.006(3)
C20 0.034(4) 0.042(4) 0.024(4) -0.016(3) -0.015(3) 0.011(3)
C21 0.043(4) 0.034(4) 0.030(4) -0.013(3) -0.019(4) 0.005(3)
C22 0.047(4) 0.039(4) 0.044(5) -0.020(4) -0.026(4) 0.003(3)
C23 0.062(5) 0.044(5) 0.054(6) -0.009(4) -0.033(5) 0.003(4)
C24 0.074(6) 0.053(5) 0.058(6) 0.001(5) -0.041(5) 0.003(5)
C25 0.071(7) 0.068(6) 0.048(6) 0.000(5) -0.026(5) -0.009(5)
C26 0.050(5) 0.066(6) 0.051(6) -0.007(5) -0.019(5) -0.014(5)
C27 0.060(5) 0.066(5) 0.047(5) -0.036(5) -0.034(4) 0.027(4)
C28 0.074(6) 0.079(6) 0.060(6) -0.049(5) -0.046(5) 0.029(5)
C29 0.061(5) 0.069(6) 0.058(6) -0.044(5) -0.035(5) 0.020(5)
C30 0.051(5) 0.058(5) 0.036(5) -0.025(4) -0.021(4) 0.010(4)
C31 0.032(4) 0.051(5) 0.034(4) -0.023(4) -0.017(3) 0.008(3)
C32 0.027(3) 0.048(4) 0.033(4) -0.024(4) -0.015(3) 0.007(3)
C33 0.020(3) 0.053(5) 0.031(4) -0.028(4) -0.009(3) 0.006(3)
C34 0.036(4) 0.044(4) 0.034(4) -0.022(4) -0.014(3) 0.004(3)
C35 0.041(4) 0.041(4) 0.035(4) -0.019(4) -0.019(4) 0.011(3)
C36 0.069(6) 0.045(5) 0.057(5) -0.029(4) -0.037(5) 0.016(4)
C37 0.092(7) 0.040(5) 0.072(7) -0.027(5) -0.043(6) 0.017(5)
C38 0.091(7) 0.057(6) 0.086(7) -0.041(6) -0.058(6) 0.037(5)
C39 0.072(6) 0.054(5) 0.078(7) -0.037(5) -0.048(6) 0.027(5)
C40 0.055(5) 0.073(6) 0.081(7) -0.031(5) -0.048(5) 0.012(5)
C41 0.067(6) 0.087(7) 0.090(8) -0.039(7) -0.062(7) 0.022(6)
C42 0.089(7) 0.076(7) 0.080(8) -0.035(6) -0.065(7) 0.026(6)
C43 0.068(6) 0.061(5) 0.052(5) -0.022(5) -0.043(5) 0.016(5)
C44 0.050(5) 0.044(4) 0.041(5) -0.019(4) -0.031(4) 0.012(4)
C45 0.043(4) 0.037(4) 0.038(5) -0.021(4) -0.022(4) 0.012(3)
C46 0.040(4) 0.035(4) 0.035(4) -0.020(4) -0.020(4) 0.010(3)
C47 0.035(4) 0.052(5) 0.032(4) -0.022(4) -0.020(3) 0.015(3)
C48 0.044(4) 0.049(5) 0.038(5) -0.018(4) -0.024(4) 0.027(4)
C49 0.055(5) 0.076(6) 0.038(5) -0.020(5) -0.023(4) 0.018(5)
C50 0.063(6) 0.097(8) 0.036(5) -0.017(5) -0.020(5) 0.038(6)
C51 0.042(5) 0.099(8) 0.039(6) -0.001(5) -0.010(4) 0.012(5)
C52 0.047(5) 0.065(6) 0.047(6) 0.002(5) -0.018(5) 0.006(5)
C65 0.045(5) 0.072(6) 0.060(6) -0.047(5) -0.012(4) 0.011(4)
C64 0.039(5) 0.089(7) 0.066(6) -0.041(6) -0.007(5) 0.016(5)
C63 0.024(4) 0.074(6) 0.073(6) -0.030(5) -0.014(4) 0.006(4)
C62 0.031(4) 0.063(5) 0.056(5) -0.030(5) -0.018(4) 0.005(4)
C61 0.037(4) 0.041(4) 0.043(5) -0.020(4) -0.023(4) 0.008(3)
C60 0.044(4) 0.034(4) 0.038(4) -0.014(4) -0.024(4) 0.007(3)
C59 0.032(4) 0.035(4) 0.034(4) -0.014(3) -0.019(3) 0.005(3)
C58 0.038(4) 0.038(4) 0.040(4) -0.014(4) -0.022(4) 0.007(3)
C57 0.044(4) 0.041(4) 0.039(4) -0.015(4) -0.026(4) 0.009(3)
C56 0.047(5) 0.053(5) 0.079(6) -0.037(5) -0.038(5) 0.008(4)
C55 0.054(6) 0.070(6) 0.087(7) -0.038(6) -0.037(6) -0.001(5)
C54 0.070(6) 0.062(6) 0.079(7) -0.040(5) -0.044(6) 0.008(5)
C53 0.054(5) 0.063(6) 0.075(6) -0.046(5) -0.032(5) 0.016(4)
C66 0.062(5) 0.046(5) 0.070(6) -0.019(5) -0.043(5) 0.019(4)
C67 0.067(6) 0.049(5) 0.101(8) -0.036(6) -0.052(6) 0.034(5)
C68 0.060(6) 0.070(6) 0.092(8) -0.046(6) -0.043(6) 0.033(5)
C69 0.051(5) 0.058(5) 0.077(6) -0.040(5) -0.035(5) 0.023(4)
C70 0.039(4) 0.034(4) 0.052(5) -0.018(4) -0.025(4) 0.008(3)
C71 0.033(4) 0.040(4) 0.047(5) -0.025(4) -0.020(4) 0.008(3)
C72 0.037(4) 0.031(4) 0.035(4) -0.015(3) -0.017(3) 0.001(3)
C73 0.032(4) 0.035(4) 0.033(4) -0.015(3) -0.009(3) 0.001(3)
C74 0.043(4) 0.042(4) 0.032(4) -0.018(4) -0.015(4) 0.003(3)
C75 0.052(5) 0.056(5) 0.055(6) -0.032(5) -0.022(4) 0.013(4)
C76 0.070(6) 0.089(7) 0.049(6) -0.048(5) -0.024(5) 0.026(6)
C77 0.089(7) 0.084(7) 0.055(6) -0.044(6) -0.042(6) 0.023(6)
C78 0.080(6) 0.073(6) 0.044(5) -0.031(5) -0.040(5) 0.023(5)
N1 0.028(3) 0.051(4) 0.038(4) -0.028(3) -0.015(3) 0.014(3)
N2 0.032(3) 0.040(3) 0.033(3) -0.018(3) -0.021(3) 0.013(3)
N3 0.032(3) 0.044(4) 0.032(3) -0.017(3) -0.012(3) 0.006(3)
N4 0.034(3) 0.037(3) 0.028(3) -0.012(3) -0.018(3) 0.007(3)
N5 0.041(3) 0.043(4) 0.041(4) -0.021(3) -0.020(3) 0.005(3)
N6 0.032(3) 0.054(4) 0.039(4) -0.022(3) -0.019(3) 0.007(3)
N7 0.033(3) 0.038(3) 0.032(3) -0.020(3) -0.017(3) 0.007(3)
N8 0.038(3) 0.047(4) 0.040(4) -0.024(3) -0.023(3) 0.011(3)
N9 0.032(3) 0.041(3) 0.026(3) -0.014(3) -0.014(3) 0.001(3)
N10 0.045(4) 0.045(4) 0.039(4) -0.013(3) -0.021(3) -0.003(3)
N11 0.035(3) 0.060(4) 0.036(4) -0.026(3) -0.020(3) 0.012(3)
N12 0.026(3) 0.044(3) 0.033(3) -0.022(3) -0.013(3) 0.007(3)
N13 0.041(3) 0.044(4) 0.039(4) -0.023(3) -0.020(3) 0.009(3)
N14 0.029(3) 0.038(3) 0.035(3) -0.018(3) -0.016(3) 0.009(3)
N15 0.045(4) 0.044(4) 0.041(4) -0.019(3) -0.025(3) 0.016(3)
N16 0.043(4) 0.050(4) 0.057(4) -0.023(4) -0.035(4) 0.015(3)
N17 0.035(3) 0.040(3) 0.031(3) -0.015(3) -0.020(3) 0.008(3)
N18 0.051(4) 0.062(4) 0.042(4) -0.026(4) -0.033(4) 0.021(3)
N19 0.035(3) 0.043(3) 0.034(4) -0.016(3) -0.021(3) 0.015(3)
N20 0.038(4) 0.049(4) 0.033(4) -0.008(3) -0.014(3) 0.006(3)
N25 0.032(3) 0.050(4) 0.041(4) -0.021(3) -0.008(3) 0.002(3)
N24 0.027(3) 0.043(3) 0.039(3) -0.020(3) -0.018(3) 0.009(3)
N23 0.028(3) 0.055(4) 0.051(4) -0.025(3) -0.021(3) 0.006(3)
N22 0.035(3) 0.034(3) 0.030(3) -0.008(3) -0.018(3) 0.002(3)
N21 0.048(4) 0.036(3) 0.046(4) -0.019(3) -0.027(3) 0.007(3)
N26 0.037(3) 0.034(3) 0.054(4) -0.012(3) -0.022(3) 0.007(3)
N27 0.029(3) 0.036(3) 0.042(4) -0.017(3) -0.018(3) 0.007(3)
N28 0.048(4) 0.047(4) 0.050(4) -0.031(3) -0.029(3) 0.022(3)
N29 0.033(3) 0.035(3) 0.029(3) -0.014(3) -0.013(3) 0.004(3)
N30 0.050(4) 0.046(4) 0.045(4) -0.028(3) -0.025(3) 0.012(3)
N32 0.34(3) 0.112(11) 0.157(16) -0.107(12) -0.172(19) 0.140(16)
N33 0.059(6) 0.156(13) 0.101(11) -0.047(10) -0.033(7) 0.030(7)
O1 0.034(3) 0.041(3) 0.033(3) -0.017(3) -0.010(2) -0.001(2)
O2 0.031(3) 0.045(3) 0.036(3) -0.014(2) -0.018(2) 0.005(2)
O3 0.048(3) 0.045(3) 0.045(3) -0.029(3) -0.031(3) 0.018(2)
O4 0.038(3) 0.051(3) 0.033(3) -0.016(3) -0.021(2) 0.003(2)
O5 0.030(3) 0.055(3) 0.048(3) -0.028(3) -0.018(2) 0.005(2)
O6 0.047(3) 0.045(3) 0.036(3) -0.023(3) -0.021(3) 0.017(2)
O7 0.50(4) 0.33(3) 0.172(14) -0.085(15) -0.20(2) -0.01(2)
O8 0.26(2) 0.29(2) 0.224(17) -0.137(16) -0.040(15) 0.139(17)
O9 0.31(3) 0.84(7) 0.58(5) 0.11(5) -0.36(4) -0.21(4)
O10 0.162(11) 0.139(10) 0.125(9) -0.058(8) 0.008(8) -0.017(8)
O11 0.180(12) 0.279(18) 0.43(3) -0.290(19) -0.196(16) 0.107(12)
O12 0.243(15) 0.134(9) 0.214(14) -0.109(10) -0.132(13) 0.088(10)
O13 0.149(10) 0.234(14) 0.133(10) -0.098(10) -0.092(9) 0.075(9)
O14 0.090(7) 0.199(11) 0.090(7) -0.028(7) -0.022(6) 0.049(7)
O15 0.114(8) 0.138(9) 0.203(12) -0.090(9) -0.082(8) 0.021(7)
O2W 0.041(3) 0.066(4) 0.081(4) -0.052(3) -0.016(3) 0.009(3)
O3W 0.100(5) 0.077(4) 0.063(4) -0.045(3) -0.061(4) 0.051(4)
O1W 0.040(3) 0.078(4) 0.052(4) -0.007(3) -0.027(3) -0.002(3)
O4W 0.126(11) 0.34(2) 0.69(4) -0.42(3) 0.118(17) -0.072(12)
O5W 0.45(4) 0.26(2) 0.35(3) 0.06(2) -0.22(3) -0.01(2)
O6W 0.57(3) 0.35(2) 0.230(16) -0.226(17) -0.26(2) 0.22(2)
O7W 0.49(3) 0.122(9) 0.118(9) -0.034(7) -0.107(13) -0.071(12)
O8W 0.49(3) 0.218(15) 0.43(3) -0.100(17) -0.41(3) 0.074(18)

loop_
_atom_type_symbol
_atom_type_description
_atom_type_scat_dispersion_real
_atom_type_scat_dispersion_imag
_atom_type_scat_source
C C 0.0033 0.0016 'International Tables Vol C Tables 4.2.6.8 and 6.1.1.4'
H H 0.0000 0.0000 'International Tables Vol C Tables 4.2.6.8 and 6.1.1.4'
N N 0.0061 0.0033 'International Tables Vol C Tables 4.2.6.8 and 6.1.1.4'
O O 0.0106 0.0060 'International Tables Vol C Tables 4.2.6.8 and 6.1.1.4'
Co Co 0.3494 0.9721 'International Tables Vol C Tables 4.2.6.8 and 6.1.1.4'

loop_
_geom_angle_atom_site_label_1
_geom_angle_atom_site_label_2
_geom_angle_atom_site_label_3
_geom_angle
_geom_angle_site_symmetry_1
_geom_angle_site_symmetry_3
_geom_angle_publ_flag
N4 Co1 N7 103.3(2) . . ?
N4 Co1 N29 104.1(2) . . ?
N7 Co1 N29 104.0(2) . . ?
N4 Co1 N5 77.4(2) . . ?
N7 Co1 N5 172.4(2) . . ?
N29 Co1 N5 83.1(2) . . ?
N4 Co1 N30 172.2(2) . . ?
N7 Co1 N30 83.9(2) . . ?
N29 Co1 N30 76.7(2) . . ?
N5 Co1 N30 95.1(2) . . ?
N4 Co1 N6 83.0(2) . . ?
N7 Co1 N6 77.1(2) . . ?
N29 Co1 N6 172.3(2) . . ?
N5 Co1 N6 95.5(2) . . ?
N30 Co1 N6 95.9(2) . . ?
N24 Co2 N12 104.0(2) 2_666 . ?
N24 Co2 N10 84.4(2) 2_666 . ?
N12 Co2 N10 171.4(2) . . ?
N24 Co2 N25 76.2(2) 2_666 2_666 ?
N12 Co2 N25 85.0(2) . 2_666 ?
N10 Co2 N25 95.4(2) . 2_666 ?
N24 Co2 N9 105.1(2) 2_666 . ?
N12 Co2 N9 102.9(2) . . ?
N10 Co2 N9 76.3(2) . . ?
N25 Co2 N9 171.3(2) 2_666 . ?
N24 Co2 N11 172.0(2) 2_666 . ?
N12 Co2 N11 76.2(2) . . ?
N10 Co2 N11 95.3(2) . . ?
N25 Co2 N11 95.9(2) 2_666 . ?
N9 Co2 N11 82.5(2) . . ?
N15 Co3 N2 171.0(2) . 2_666 ?
N15 Co3 N17 84.7(2) . . ?
N2 Co3 N17 104.0(2) 2_666 . ?
N15 Co3 N16 95.2(2) . . ?
N2 Co3 N16 84.9(2) 2_666 . ?
N17 Co3 N16 76.7(2) . . ?
N15 Co3 N14 76.6(2) . . ?
N2 Co3 N14 103.0(2) 2_666 . ?
N17 Co3 N14 104.0(2) . . ?
N16 Co3 N14 171.5(2) . . ?
N15 Co3 N1 94.8(2) . 2_666 ?
N2 Co3 N1 76.4(2) 2_666 2_666 ?
N17 Co3 N1 173.5(2) . 2_666 ?
N16 Co3 N1 96.9(2) . 2_666 ?
N14 Co3 N1 82.1(2) . 2_666 ?
N27 Co4 N19 103.5(2) . . ?
N27 Co4 N22 105.9(2) . . ?
N19 Co4 N22 103.6(2) . . ?
N27 Co4 N21 84.6(2) . . ?
N19 Co4 N21 171.4(2) . . ?
N22 Co4 N21 76.1(2) . . ?
N27 Co4 N20 171.6(2) . . ?
N19 Co4 N20 76.1(2) . . ?
N22 Co4 N20 82.2(2) . . ?
N21 Co4 N20 95.4(2) . . ?
N27 Co4 N26 76.0(2) . . ?
N19 Co4 N26 82.7(2) . . ?
N22 Co4 N26 172.6(2) . . ?
N21 Co4 N26 97.1(2) . . ?
N20 Co4 N26 95.7(2) . . ?
O1W Co5 O1W 180.0(3) 2_666 . ?
O1W Co5 O2W 89.7(2) 2_666 . ?
O1W Co5 O2W 90.3(2) . . ?
O1W Co5 O2W 90.3(2) 2_666 2_666 ?
O1W Co5 O2W 89.7(2) . 2_666 ?
O2W Co5 O2W 180.0(2) . 2_666 ?
O1W Co5 O3W 89.9(2) 2_666 2_666 ?
O1W Co5 O3W 90.1(2) . 2_666 ?
O2W Co5 O3W 89.7(2) . 2_666 ?
O2W Co5 O3W 90.3(2) 2_666 2_666 ?
O1W Co5 O3W 90.1(2) 2_666 . ?
O1W Co5 O3W 89.9(2) . . ?
O2W Co5 O3W 90.3(2) . . ?
O2W Co5 O3W 89.7(2) 2_666 . ?
O3W Co5 O3W 180.000(2) 2_666 . ?
N1 C1 C2 123.3(8) . . ?
N1 C1 H1A 117.9 . . ?
C2 C1 H1A 118.7 . . ?
C1 C2 C3 118.6(7) . . ?
C1 C2 H2A 120.4 . . ?
C3 C2 H2A 120.9 . . ?
C2 C3 C4 119.1(8) . . ?
C2 C3 H3A 120.3 . . ?
C4 C3 H3A 120.5 . . ?
C5 C4 C3 118.2(8) . . ?
C5 C4 H4A 120.4 . . ?
C3 C4 H4A 121.3 . . ?
N1 C5 C4 123.4(6) . . ?
N1 C5 C6 114.8(6) . . ?
C4 C5 C6 121.8(7) . . ?
N2 C6 N3 127.1(6) . . ?
N2 C6 C5 116.4(6) . . ?
N3 C6 C5 116.4(6) . . ?
O1 C7 N4 120.8(6) . . ?
O1 C7 N2 120.1(6) . . ?
N4 C7 N2 119.1(6) . . ?
N4 C8 N3 126.4(6) . . ?
N4 C8 C9 117.7(6) . . ?
N3 C8 C9 115.9(6) . . ?
N5 C9 C10 120.5(7) . . ?
N5 C9 C8 115.3(6) . . ?
C10 C9 C8 124.2(7) . . ?
C9 C10 C11 119.6(8) . . ?
C9 C10 H10A 120.0 . . ?
C11 C10 H10A 120.3 . . ?
C12 C11 C10 119.4(8) . . ?
C12 C11 H11A 120.5 . . ?
C10 C11 H11A 120.2 . . ?
C13 C12 C11 118.7(8) . . ?
C13 C12 H12A 120.9 . . ?
C11 C12 H12A 120.4 . . ?
N5 C13 C12 122.7(8) . . ?
N5 C13 H13A 118.4 . . ?
C12 C13 H13A 119.0 . . ?
N6 C14 C15 121.6(7) . . ?
N6 C14 H14A 118.4 . . ?
C15 C14 H14A 120.0 . . ?
C14 C15 C16 120.6(7) . . ?
C14 C15 H15A 119.5 . . ?
C16 C15 H15A 120.0 . . ?
C15 C16 C17 118.0(7) . . ?
C15 C16 H16A 120.9 . . ?
C17 C16 H16A 121.1 . . ?
C18 C17 C16 118.8(7) . . ?
C18 C17 H17A 120.4 . . ?
C16 C17 H17A 120.8 . . ?
N6 C18 C17 122.2(6) . . ?
N6 C18 C19 115.7(6) . . ?
C17 C18 C19 122.1(7) . . ?
N7 C19 N8 125.8(6) . . ?
N7 C19 C18 117.3(6) . . ?
N8 C19 C18 116.9(6) . . ?
O2 C20 N7 121.1(6) . . ?
O2 C20 N9 120.0(6) . . ?
N7 C20 N9 118.8(6) . . ?
N9 C21 N8 126.9(6) . . ?
N9 C21 C22 116.9(6) . . ?
N8 C21 C22 116.1(6) . . ?
N10 C22 C23 123.1(7) . . ?
N10 C22 C21 114.4(6) . . ?
C23 C22 C21 122.5(7) . . ?
C22 C23 C24 119.3(8) . . ?
C22 C23 H23A 120.1 . . ?
C24 C23 H23A 120.6 . . ?
C25 C24 C23 118.4(8) . . ?
C25 C24 H24A 120.7 . . ?
C23 C24 H24A 120.9 . . ?
C24 C25 C26 118.8(8) . . ?
C24 C25 H25A 120.6 . . ?
C26 C25 H25A 120.6 . . ?
N10 C26 C25 123.3(8) . . ?
N10 C26 H26A 118.1 . . ?
C25 C26 H26A 118.6 . . ?
N11 C27 C28 122.5(8) . . ?
N11 C27 H27A 118.5 . . ?
C28 C27 H27A 119.0 . . ?
C29 C28 C27 118.7(8) . . ?
C29 C28 H28A 120.7 . . ?
C27 C28 H28A 120.6 . . ?
C28 C29 C30 119.7(8) . . ?
C28 C29 H29A 119.9 . . ?
C30 C29 H29A 120.4 . . ?
C31 C30 C29 117.9(8) . . ?
C31 C30 H30A 120.5 . . ?
C29 C30 H30A 121.6 . . ?
N11 C31 C30 123.7(7) . . ?
N11 C31 C32 115.2(6) . . ?
C30 C31 C32 121.1(7) . . ?
N12 C32 N13 126.7(6) . . ?
N12 C32 C31 116.4(6) . . ?
N13 C32 C31 116.8(6) . . ?
O3 C33 N14 120.9(6) . . ?
O3 C33 N12 120.4(6) . . ?
N14 C33 N12 118.7(6) . . ?
N14 C34 N13 125.8(7) . . ?
N14 C34 C35 117.0(6) . . ?
N13 C34 C35 117.0(6) . . ?
N15 C35 C36 124.0(7) . . ?
N15 C35 C34 114.2(6) . . ?
C36 C35 C34 121.7(7) . . ?
C35 C36 C37 118.3(8) . . ?
C35 C36 H36A 120.3 . . ?
C37 C36 H36A 121.4 . . ?
C36 C37 C38 118.8(8) . . ?
C36 C37 H37A 120.2 . . ?
C38 C37 H37A 121.0 . . ?
C39 C38 C37 119.4(8) . . ?
C39 C38 H38A 120.2 . . ?
C37 C38 H38A 120.4 . . ?
N15 C39 C38 122.3(8) . . ?
N15 C39 H39A 118.3 . . ?
C38 C39 H39A 119.4 . . ?
N16 C40 C41 123.1(9) . . ?
N16 C40 H40A 117.9 . . ?
C41 C40 H40A 119.0 . . ?
C42 C41 C40 118.5(9) . . ?
C42 C41 H41A 120.6 . . ?
C40 C41 H41A 120.9 . . ?
C41 C42 C43 119.9(8) . . ?
C41 C42 H42A 119.8 . . ?
C43 C42 H42A 120.3 . . ?
C44 C43 C42 118.1(8) . . ?
C44 C43 H43A 120.8 . . ?
C42 C43 H43A 121.1 . . ?
N16 C44 C43 122.3(7) . . ?
N16 C44 C45 114.7(6) . . ?
C43 C44 C45 123.0(7) . . ?
N17 C45 N18 126.1(6) . . ?
N17 C45 C44 117.6(6) . . ?
N18 C45 C44 116.2(6) . . ?
O4 C46 N17 120.8(6) . . ?
O4 C46 N19 120.9(6) . . ?
N17 C46 N19 118.1(6) . . ?
N19 C47 N18 126.7(7) . . ?
N19 C47 C48 115.5(6) . . ?
N18 C47 C48 117.7(6) . . ?
N20 C48 C49 122.3(7) . . ?
N20 C48 C47 116.1(6) . . ?
C49 C48 C47 121.6(7) . . ?
C50 C49 C48 117.9(9) . . ?
C50 C49 H49A 121.5 . . ?
C48 C49 H49A 120.6 . . ?
C51 C50 C49 120.3(9) . . ?
C51 C50 H50A 118.9 . . ?
C49 C50 H50A 120.8 . . ?
C50 C51 C52 118.8(9) . . ?
C50 C51 H51A 121.5 . . ?
C52 C51 H51A 119.7 . . ?
N20 C52 C51 121.7(9) . . ?
N20 C52 H52A 118.1 . . ?
C51 C52 H52A 120.2 . . ?
N25 C65 C64 123.0(8) . . ?
N25 C65 H65A 117.7 . . ?
C64 C65 H65A 119.3 . . ?
C63 C64 C65 119.0(8) . . ?
C63 C64 H64 120.7 . . ?
C65 C64 H64 120.4 . . ?
C64 C63 C62 118.9(8) . . ?
C64 C63 H63A 120.5 . . ?
C62 C63 H63A 120.6 . . ?
C63 C62 C61 118.9(8) . . ?
C63 C62 H62 121.0 . . ?
C61 C62 H62 120.1 . . ?
N25 C61 C62 122.5(7) . . ?
N25 C61 C60 114.1(6) . . ?
C62 C61 C60 123.5(7) . . ?
N24 C60 N23 127.5(7) . . ?
N24 C60 C61 116.9(6) . . ?
N23 C60 C61 115.4(6) . . ?
O5 C59 N24 121.5(6) . . ?
O5 C59 N22 119.6(6) . . ?
N24 C59 N22 118.8(6) . . ?
N23 C58 N22 125.6(7) . . ?
N23 C58 C57 117.5(6) . . ?
N22 C58 C57 116.8(6) . . ?
N21 C57 C56 123.2(7) . . ?
N21 C57 C58 115.2(6) . . ?
C56 C57 C58 121.6(7) . . ?
C57 C56 C55 118.9(8) . . ?
C57 C56 H56A 120.2 . . ?
C55 C56 H56A 120.9 . . ?
C56 C55 C54 119.1(8) . . ?
C56 C55 H55A 120.1 . . ?
C54 C55 H55A 120.8 . . ?
C55 C54 C53 118.3(8) . . ?
C55 C54 H54A 120.9 . . ?
C53 C54 H54A 120.9 . . ?
N21 C53 C54 123.0(8) . . ?
N21 C53 H53A 118.1 . . ?
C54 C53 H53A 118.9 . . ?
N26 C66 C67 124.3(9) . . ?
N26 C66 H66A 117.1 . . ?
C67 C66 H66A 118.6 . . ?
C68 C67 C66 117.6(8) . . ?
C68 C67 H67A 121.8 . . ?
C66 C67 H67A 120.6 . . ?
C69 C68 C67 120.5(9) . . ?
C69 C68 H68A 120.2 . . ?
C67 C68 H68A 119.3 . . ?
C68 C69 C70 119.2(9) . . ?
C68 C69 H69A 120.9 . . ?
C70 C69 H69A 119.9 . . ?
N26 C70 C69 122.1(7) . . ?
N26 C70 C71 115.0(6) . . ?
C69 C70 C71 122.9(7) . . ?
N28 C71 N27 126.9(6) . . ?
N28 C71 C70 117.3(6) . . ?
N27 C71 C70 115.8(6) . . ?
O6 C72 N27 120.6(6) . . ?
O6 C72 N29 120.1(6) . . ?
N27 C72 N29 119.3(6) . . ?
N29 C73 N28 126.7(7) . . ?
N29 C73 C74 116.0(6) . . ?
N28 C73 C74 117.2(6) . . ?
N30 C74 C75 121.9(7) . . ?
N30 C74 C73 115.8(6) . . ?
C75 C74 C73 122.2(7) . . ?
C74 C75 C76 119.1(8) . . ?
C74 C75 H75A 120.2 . . ?
C76 C75 H75A 120.7 . . ?
C77 C76 C75 118.5(8) . . ?
C77 C76 H76A 120.2 . . ?
C75 C76 H76A 121.3 . . ?
C78 C77 C76 119.3(8) . . ?
C78 C77 H77A 120.1 . . ?
C76 C77 H77A 120.6 . . ?
N30 C78 C77 122.8(8) . . ?
N30 C78 H78A 118.1 . . ?
C77 C78 H78A 119.0 . . ?
C1 N1 C5 117.2(6) . . ?
C1 N1 Co3 126.3(5) . 2_666 ?
C5 N1 Co3 114.7(4) . 2_666 ?
C6 N2 C7 116.5(6) . . ?
C6 N2 Co3 116.1(4) . 2_666 ?
C7 N2 Co3 127.3(4) . 2_666 ?
C6 N3 C8 113.1(6) . . ?
C8 N4 C7 117.4(6) . . ?
C8 N4 Co1 114.6(4) . . ?
C7 N4 Co1 127.6(4) . . ?
C13 N5 C9 119.1(7) . . ?
C13 N5 Co1 126.0(5) . . ?
C9 N5 Co1 113.3(5) . . ?
C14 N6 C18 118.8(6) . . ?
C14 N6 Co1 126.0(5) . . ?
C18 N6 Co1 113.4(4) . . ?
C19 N7 C20 117.5(6) . . ?
C19 N7 Co1 114.8(4) . . ?
C20 N7 Co1 127.3(4) . . ?
C21 N8 C19 113.8(6) . . ?
C21 N9 C20 116.7(6) . . ?
C21 N9 Co2 115.7(4) . . ?
C20 N9 Co2 127.4(4) . . ?
C26 N10 C22 117.1(7) . . ?
C26 N10 Co2 126.6(6) . . ?
C22 N10 Co2 116.1(5) . . ?
C31 N11 C27 117.5(7) . . ?
C31 N11 Co2 114.8(4) . . ?
C27 N11 Co2 126.6(5) . . ?
C32 N12 C33 116.6(6) . . ?
C32 N12 Co2 116.0(4) . . ?
C33 N12 Co2 127.3(5) . . ?
C34 N13 C32 114.4(6) . . ?
C34 N14 C33 117.4(6) . . ?
C34 N14 Co3 115.1(4) . . ?
C33 N14 Co3 127.1(4) . . ?
C39 N15 C35 117.3(7) . . ?
C39 N15 Co3 126.0(5) . . ?
C35 N15 Co3 116.1(5) . . ?
C40 N16 C44 118.1(7) . . ?
C40 N16 Co3 126.2(6) . . ?
C44 N16 Co3 115.5(4) . . ?
C45 N17 C46 117.9(6) . . ?
C45 N17 Co3 115.0(4) . . ?
C46 N17 Co3 126.9(4) . . ?
C47 N18 C45 113.7(6) . . ?
C47 N19 C46 117.2(6) . . ?
C47 N19 Co4 116.3(5) . . ?
C46 N19 Co4 126.3(4) . . ?
C52 N20 C48 119.0(7) . . ?
C52 N20 Co4 125.3(6) . . ?
C48 N20 Co4 114.0(5) . . ?
C61 N25 C65 117.8(7) . . ?
C61 N25 Co2 115.9(5) . 2_666 ?
C65 N25 Co2 126.2(6) . 2_666 ?
C60 N24 C59 117.3(6) . . ?
C60 N24 Co2 116.4(5) . 2_666 ?
C59 N24 Co2 126.1(4) . 2_666 ?
C60 N23 C58 113.7(6) . . ?
C58 N22 C59 117.0(6) . . ?
C58 N22 Co4 115.5(5) . . ?
C59 N22 Co4 127.3(4) . . ?
C53 N21 C57 117.6(7) . . ?
C53 N21 Co4 126.2(5) . . ?
C57 N21 Co4 116.3(5) . . ?
C66 N26 C70 116.3(7) . . ?
C66 N26 Co4 128.0(6) . . ?
C70 N26 Co4 115.0(5) . . ?
C71 N27 C72 116.4(6) . . ?
C71 N27 Co4 117.4(4) . . ?
C72 N27 Co4 126.1(5) . . ?
C71 N28 C73 113.9(6) . . ?
C73 N29 C72 116.6(6) . . ?
C73 N29 Co1 116.3(5) . . ?
C72 N29 Co1 126.7(4) . . ?
C78 N30 C74 118.3(7) . . ?
C78 N30 Co1 126.7(6) . . ?
C74 N30 Co1 114.7(5) . . ?
O9 N31 O7 110(2) . . ?
O9 N31 O8 131(3) . . ?
O7 N31 O8 119(3) . . ?
O11 N32 O10 112.7(16) . . ?
O11 N32 O12 126(2) . . ?
O10 N32 O12 120.8(19) . . ?
O13 N33 O14 121.2(18) . . ?
O13 N33 O15 117.8(16) . . ?
O14 N33 O15 120.8(17) . . ?
Co5 O2W H2WB 121.7 . . ?
Co5 O2W H2WA 137.7 . . ?
H2WB O2W H2WA 100.6 . . ?
Co5 O3W H3WA 121.5 . . ?
Co5 O3W H3WB 118.9 . . ?
H3WA O3W H3WB 116.7 . . ?
Co5 O1W H1WA 129.2 . . ?
Co5 O1W H1WB 121.4 . . ?
H1WA O1W H1WB 108.2 . . ?
H4WA O4W H4WB 123.5 . . ?
H5WA O5W H5WB 114.8 . . ?
H6WA O6W H6WB 100.9 . . ?
H7WA O7W H7WB 121.2 . . ?
H8WA O8W H8WB 103.0 . . ?
H9WA O9W H9WB 106.8 . . ?

loop_
_geom_bond_atom_site_label_1
_geom_bond_atom_site_label_2
_geom_bond_distance
_geom_bond_site_symmetry_2
_geom_bond_publ_flag
Co1 N4 2.127(5) . ?
Co1 N7 2.133(5) . ?
Co1 N29 2.133(5) . ?
Co1 N5 2.149(6) . ?
Co1 N30 2.153(6) . ?
Co1 N6 2.160(6) . ?
Co2 N24 2.120(6) 2_666 ?
Co2 N12 2.132(5) . ?
Co2 N10 2.134(6) . ?
Co2 N25 2.149(6) 2_666 ?
Co2 N9 2.150(5) . ?
Co2 N11 2.161(6) . ?
Co3 N15 2.132(6) . ?
Co3 N2 2.137(5) 2_666 ?
Co3 N17 2.138(6) . ?
Co3 N16 2.139(6) . ?
Co3 N14 2.146(5) . ?
Co3 N1 2.159(6) 2_666 ?
Co4 N27 2.124(6) . ?
Co4 N19 2.144(6) . ?
Co4 N22 2.150(6) . ?
Co4 N21 2.150(6) . ?
Co4 N20 2.160(6) . ?
Co4 N26 2.166(6) . ?
Co5 O1W 2.058(5) 2_666 ?
Co5 O1W 2.058(5) . ?
Co5 O2W 2.066(5) . ?
Co5 O2W 2.066(5) 2_666 ?
Co5 O3W 2.068(5) 2_666 ?
Co5 O3W 2.068(5) . ?
C1 N1 1.336(8) . ?
C1 C2 1.378(11) . ?
C1 H1A 0.9602 . ?
C2 C3 1.381(11) . ?
C2 H2A 0.9598 . ?
C3 C4 1.388(10) . ?
C3 H3A 0.9600 . ?
C4 C5 1.373(10) . ?
C4 H4A 0.9600 . ?
C5 N1 1.349(9) . ?
C5 C6 1.493(9) . ?
C6 N2 1.326(8) . ?
C6 N3 1.334(9) . ?
C7 O1 1.226(7) . ?
C7 N4 1.372(8) . ?
C7 N2 1.394(8) . ?
C8 N4 1.327(8) . ?
C8 N3 1.342(8) . ?
C8 C9 1.464(9) . ?
C9 N5 1.361(9) . ?
C9 C10 1.371(10) . ?
C10 C11 1.374(11) . ?
C10 H10A 0.9603 . ?
C11 C12 1.373(12) . ?
C11 H11A 0.9598 . ?
C12 C13 1.365(11) . ?
C12 H12A 0.9595 . ?
C13 N5 1.325(9) . ?
C13 H13A 0.9601 . ?
C14 N6 1.327(8) . ?
C14 C15 1.366(10) . ?
C14 H14A 0.9598 . ?
C15 C16 1.368(11) . ?
C15 H15A 0.9601 . ?
C16 C17 1.389(10) . ?
C16 H16A 0.9600 . ?
C17 C18 1.370(9) . ?
C17 H17A 0.9598 . ?
C18 N6 1.347(9) . ?
C18 C19 1.472(9) . ?
C19 N7 1.327(8) . ?
C19 N8 1.341(9) . ?
C20 O2 1.236(7) . ?
C20 N7 1.380(8) . ?
C20 N9 1.395(8) . ?
C21 N9 1.319(8) . ?
C21 N8 1.331(8) . ?
C21 C22 1.488(10) . ?
C22 N10 1.355(9) . ?
C22 C23 1.363(10) . ?
C23 C24 1.382(11) . ?
C23 H23A 0.9599 . ?
C24 C25 1.375(12) . ?
C24 H24A 0.9600 . ?
C25 C26 1.388(12) . ?
C25 H25A 0.9602 . ?
C26 N10 1.324(10) . ?
C26 H26A 0.9603 . ?
C27 N11 1.338(9) . ?
C27 C28 1.385(11) . ?
C27 H27A 0.9600 . ?
C28 C29 1.358(11) . ?
C28 H28A 0.9602 . ?
C29 C30 1.380(10) . ?
C29 H29A 0.9602 . ?
C30 C31 1.372(10) . ?
C30 H30A 0.9599 . ?
C31 N11 1.326(9) . ?
C31 C32 1.491(9) . ?
C32 N12 1.316(8) . ?
C32 N13 1.337(8) . ?
C33 O3 1.224(8) . ?
C33 N14 1.391(8) . ?
C33 N12 1.400(8) . ?
C34 N14 1.326(8) . ?
C34 N13 1.328(8) . ?
C34 C35 1.494(9) . ?
C35 N15 1.344(9) . ?
C35 C36 1.362(10) . ?
C36 C37 1.374(11) . ?
C36 H36A 0.9600 . ?
C37 C38 1.387(12) . ?
C37 H37A 0.9600 . ?
C38 C39 1.367(12) . ?
C38 H38A 0.9595 . ?
C39 N15 1.341(9) . ?
C39 H39A 0.9599 . ?
C40 N16 1.328(9) . ?
C40 C41 1.369(11) . ?
C40 H40A 0.9600 . ?
C41 C42 1.353(13) . ?
C41 H41A 0.9599 . ?
C42 C43 1.393(12) . ?
C42 H42A 0.9599 . ?
C43 C44 1.363(10) . ?
C43 H43A 0.9606 . ?
C44 N16 1.346(9) . ?
C44 C45 1.478(10) . ?
C45 N17 1.319(8) . ?
C45 N18 1.338(9) . ?
C46 O4 1.227(7) . ?
C46 N17 1.381(8) . ?
C46 N19 1.402(9) . ?
C47 N19 1.316(8) . ?
C47 N18 1.334(9) . ?
C47 C48 1.489(10) . ?
C48 N20 1.335(9) . ?
C48 C49 1.375(10) . ?
C49 C50 1.375(12) . ?
C49 H49A 0.9600 . ?
C50 C51 1.360(14) . ?
C50 H50A 0.9602 . ?
C51 C52 1.379(13) . ?
C51 H51A 0.9600 . ?
C52 N20 1.333(10) . ?
C52 H52A 0.9600 . ?
C65 N25 1.340(9) . ?
C65 C64 1.377(12) . ?
C65 H65A 0.9598 . ?
C64 C63 1.372(13) . ?
C64 H64 0.9600 . ?
C63 C62 1.379(11) . ?
C63 H63A 0.9599 . ?
C62 C61 1.388(9) . ?
C62 H62 0.9598 . ?
C61 N25 1.334(9) . ?
C61 C60 1.498(10) . ?
C60 N24 1.306(8) . ?
C60 N23 1.333(9) . ?
C59 O5 1.239(7) . ?
C59 N24 1.378(8) . ?
C59 N22 1.397(8) . ?
C58 N23 1.336(9) . ?
C58 N22 1.337(8) . ?
C58 C57 1.477(10) . ?
C57 N21 1.339(9) . ?
C57 C56 1.372(10) . ?
C56 C55 1.373(11) . ?
C56 H56A 0.9600 . ?
C55 C54 1.375(12) . ?
C55 H55A 0.9600 . ?
C54 C53 1.394(11) . ?
C54 H54A 0.9602 . ?
C53 N21 1.326(9) . ?
C53 H53A 0.9600 . ?
C66 N26 1.334(9) . ?
C66 C67 1.377(12) . ?
C66 H66A 0.9605 . ?
C67 C68 1.352(13) . ?
C67 H67A 0.9599 . ?
C68 C69 1.351(11) . ?
C68 H68A 0.9601 . ?
C69 C70 1.379(10) . ?
C69 H69A 0.9598 . ?
C70 N26 1.355(9) . ?
C70 C71 1.487(9) . ?
C71 N28 1.315(9) . ?
C71 N27 1.328(8) . ?
C72 O6 1.244(8) . ?
C72 N27 1.382(8) . ?
C72 N29 1.383(8) . ?
C73 N29 1.322(8) . ?
C73 N28 1.324(8) . ?
C73 C74 1.492(10) . ?
C74 N30 1.347(9) . ?
C74 C75 1.380(10) . ?
C75 C76 1.390(11) . ?
C75 H75A 0.9600 . ?
C76 C77 1.375(12) . ?
C76 H76A 0.9602 . ?
C77 C78 1.370(11) . ?
C77 H77A 0.9600 . ?
C78 N30 1.335(9) . ?
C78 H78A 0.9599 . ?
N1 Co3 2.159(6) 2_666 ?
N2 Co3 2.137(5) 2_666 ?
N25 Co2 2.149(6) 2_666 ?
N24 Co2 2.120(6) 2_666 ?
N31 O9 1.20(2) . ?
N31 O7 1.21(2) . ?
N31 O8 1.22(2) . ?
N32 O11 1.199(14) . ?
N32 O10 1.228(14) . ?
N32 O12 1.245(12) . ?
N33 O13 1.214(15) . ?
N33 O14 1.225(13) . ?
N33 O15 1.239(15) . ?
O2W H2WB 0.8760 . ?
O2W H2WA 0.8990 . ?
O3W H3WA 0.8310 . ?
O3W H3WB 0.8517 . ?
O1W H1WA 0.8368 . ?
O1W H1WB 0.8190 . ?
O4W H4WA 0.9118 . ?
O4W H4WB 0.8499 . ?
O5W H5WA 0.8498 . ?
O5W H5WB 0.8500 . ?
O6W H6WA 0.8503 . ?
O6W H6WB 0.8502 . ?
O7W H7WA 0.9508 . ?
O7W H7WB 0.8941 . ?
O8W H8WA 0.8501 . ?
O8W H8WB 0.9030 . ?
O9W H9WA 0.8501 . ?
O9W H9WB 0.9029 . ?
